data_1503237
loop_
_publ_author_name
'Roznyatovskiy, Vladimir'
'Lynch, Vincent'
'Sessler, Jonathan L.'

_publ_section_title
;
 Dinaphthoporphycenes.
;
_journal_issue 19
_journal_name_full 'Organic letters'
_journal_page_first 4424
_journal_page_last 4427
_journal_paper_doi 10.1021/ol101931y
_journal_volume 12
_journal_year 2010
_chemical_formula_sum 'C44 H42 N4'
_chemical_formula_weight 626.82
_chemical_name_systematic
;
 ?
;
_space_group_IT_number 14
_symmetry_cell_setting monoclinic
_symmetry_space_group_name_Hall '-P 2yn'
_symmetry_space_group_name_H-M 'P 1 21/n 1'
_atom_sites_solution_hydrogens geom
_atom_sites_solution_primary direct
_atom_sites_solution_secondary difmap
_audit_creation_method SHELXL-97
_cell_angle_alpha 90.00
_cell_angle_beta 105.230(6)
_cell_angle_gamma 90.00
_cell_formula_units_Z 2
_cell_length_a 15.456(4)
_cell_length_b 6.4033(15)
_cell_length_c 16.860(4)
_cell_measurement_reflns_used 17296
_cell_measurement_temperature 233(2)
_cell_measurement_theta_max 27.5
_cell_measurement_theta_min 3.0
_cell_volume 1610.0(7)
_computing_cell_refinement 'CrystalClear (Rigaku Inc., 2008)'
_computing_data_collection 'CrystalClear (Rigaku Inc., 2008)'
_computing_data_reduction 'CrystalClear (Rigaku Inc., 2008)'
_computing_molecular_graphics 'XP SHELXTL/PC, Siemens Analytical'
_computing_structure_refinement 'XL SHELXTL/PC, Siemens Analytical'
_computing_structure_solution
;

SIR97 - Altomare A., Burla M.C., Camalli M., Cascarano G.L., Giacovazzo C., 
Guagliardi A., Moliterni A.G.G., Polidori G.,Spagna R.
;
_diffrn_ambient_temperature 233(2)
_diffrn_measured_fraction_theta_full 0.999
_diffrn_measured_fraction_theta_max 0.999
_diffrn_measurement_device_type 'Rigaku SCX-Mini with Mercury 2 CCD'
_diffrn_measurement_method \w-scans
_diffrn_radiation_monochromator graphite
_diffrn_radiation_source 'fine-focus sealed tube'
_diffrn_radiation_type MoK\a
_diffrn_radiation_wavelength 0.71069
_diffrn_reflns_av_R_equivalents 0.0592
_diffrn_reflns_av_sigmaI/netI 0.0498
_diffrn_reflns_limit_h_max 20
_diffrn_reflns_limit_h_min -20
_diffrn_reflns_limit_k_max 8
_diffrn_reflns_limit_k_min -8
_diffrn_reflns_limit_l_max 21
_diffrn_reflns_limit_l_min -21
_diffrn_reflns_number 16433
_diffrn_reflns_theta_full 27.48
_diffrn_reflns_theta_max 27.48
_diffrn_reflns_theta_min 3.18
_exptl_absorpt_coefficient_mu 0.076
_exptl_absorpt_correction_type none
_exptl_crystal_colour black
_exptl_crystal_density_diffrn 1.293
_exptl_crystal_density_method 'not measured'
_exptl_crystal_description needles
_exptl_crystal_F_000 668
_exptl_crystal_size_max 0.22
_exptl_crystal_size_mid 0.08
_exptl_crystal_size_min 0.08
_refine_diff_density_max 0.370
_refine_diff_density_min -0.265
_refine_diff_density_rms 0.045
_refine_ls_extinction_method none
_refine_ls_goodness_of_fit_ref 1.063
_refine_ls_hydrogen_treatment mixed
_refine_ls_matrix_type full
_refine_ls_number_parameters 229
_refine_ls_number_reflns 3687
_refine_ls_number_restraints 0
_refine_ls_restrained_S_all 1.063
_refine_ls_R_factor_all 0.0902
_refine_ls_R_factor_gt 0.0552
_refine_ls_shift/su_max 0.000
_refine_ls_shift/su_mean 0.000
_refine_ls_structure_factor_coef Fsqd
_refine_ls_weighting_details 'calc w=1/[\s^2^(Fo^2^)+(0.0560P)^2^+0.5617P] where P=(Fo^2^+2Fc^2^)/3'
_refine_ls_weighting_scheme calc
_refine_ls_wR_factor_gt 0.1219
_refine_ls_wR_factor_ref 0.1396
_reflns_number_gt 2484
_reflns_number_total 3687
_reflns_threshold_expression >2sigma(I)
_cod_data_source_file ol101931y_si_001.cif
_cod_data_source_block shelxl
_cod_depositor_comments
;
The following automatic conversions were performed:

'_symmetry_cell_setting' value 'Monoclinic' changed to 'monoclinic'
according to /home/saulius/struct/CIF-dictionaries/cif_core.dic
dictionary named 'cif_core.dic' version 2.4.2 from 2011-04-26.

Automatic conversion script
Id: cif_fix_values 1715 2011-07-08 13:25:40Z adriana 
;
_cod_original_sg_symbol_H-M P21/n
_cod_database_code 1503237

loop_
_symmetry_equiv_pos_as_xyz
'x, y, z'
'-x+1/2, y+1/2, -z+1/2'
'-x, -y, -z'
'x-1/2, -y-1/2, z-1/2'

loop_
_atom_site_label
_atom_site_type_symbol
_atom_site_fract_x
_atom_site_fract_y
_atom_site_fract_z
_atom_site_U_iso_or_equiv
_atom_site_adp_type
_atom_site_occupancy
_atom_site_symmetry_multiplicity
_atom_site_calc_flag
_atom_site_refinement_flags
N1 N 0.40605(10) 0.3231(2) 0.51687(9) 0.0279(4) Uani 1 1 d .
N2 N 0.54358(10) 0.3269(2) 0.42465(9) 0.0280(4) Uani 1 1 d .
H2 H 0.5578 0.4224 0.4626 0.034 Uiso 1 1 calc R
C1 C 0.30094(13) 0.4091(3) 0.59483(12) 0.0298(4) Uani 1 1 d .
C2 C 0.32544(12) 0.2905(3) 0.53351(11) 0.0277(4) Uani 1 1 d .
C3 C 0.27949(12) 0.1181(3) 0.48236(11) 0.0281(4) Uani 1 1 d .
C4 C 0.33834(12) 0.0460(3) 0.43844(11) 0.0265(4) Uani 1 1 d .
C5 C 0.41399(12) 0.1833(3) 0.46026(11) 0.0264(4) Uani 1 1 d .
C6 C 0.47883(12) 0.1848(3) 0.41758(11) 0.0254(4) Uani 1 1 d .
C7 C 0.47489(12) 0.0482(3) 0.35003(11) 0.0264(4) Uani 1 1 d .
C8 C 0.53894(12) 0.1223(3) 0.31251(11) 0.0280(4) Uani 1 1 d .
C9 C 0.58329(12) 0.2975(3) 0.36300(11) 0.0279(4) Uani 1 1 d .
C10 C 0.65640(13) 0.4248(3) 0.35698(12) 0.0306(4) Uani 1 1 d .
C11 C 0.34159(12) -0.1242(3) 0.38083(11) 0.0271(4) Uani 1 1 d .
C12 C 0.28445(13) -0.2986(3) 0.37219(12) 0.0322(5) Uani 1 1 d .
H12 H 0.2409 -0.3026 0.4020 0.039 Uiso 1 1 calc R
C13 C 0.29032(14) -0.4631(3) 0.32162(12) 0.0352(5) Uani 1 1 d .
H13 H 0.2498 -0.5751 0.3152 0.042 Uiso 1 1 calc R
C14 C 0.35674(14) -0.4620(3) 0.28018(12) 0.0356(5) Uani 1 1 d .
H14 H 0.3616 -0.5748 0.2459 0.043 Uiso 1 1 calc R
C15 C 0.41529(13) -0.2981(3) 0.28870(12) 0.0326(5) Uani 1 1 d .
H15 H 0.4609 -0.3027 0.2612 0.039 Uiso 1 1 calc R
C16 C 0.40922(12) -0.1240(3) 0.33707(11) 0.0270(4) Uani 1 1 d .
C17 C 0.18265(13) 0.0543(3) 0.47078(13) 0.0345(5) Uani 1 1 d .
H17 H 0.1676 -0.0407 0.4228 0.041 Uiso 1 1 calc R
C18 C 0.11886(14) 0.2423(4) 0.44862(14) 0.0431(5) Uani 1 1 d .
H18A H 0.1282 0.3352 0.4956 0.065 Uiso 1 1 calc R
H18B H 0.0573 0.1935 0.4338 0.065 Uiso 1 1 calc R
H18C H 0.1309 0.3167 0.4026 0.065 Uiso 1 1 calc R
C19 C 0.16601(15) -0.0671(4) 0.54247(15) 0.0498(6) Uani 1 1 d .
H19A H 0.2022 -0.1930 0.5511 0.075 Uiso 1 1 calc R
H19B H 0.1031 -0.1045 0.5306 0.075 Uiso 1 1 calc R
H19C H 0.1821 0.0184 0.5916 0.075 Uiso 1 1 calc R
C20 C 0.55178(14) 0.0594(3) 0.23024(12) 0.0353(5) Uani 1 1 d .
H20 H 0.5066 -0.0502 0.2085 0.042 Uiso 1 1 calc R
C21 C 0.64258(16) -0.0372(4) 0.23375(15) 0.0524(7) Uani 1 1 d .
H21A H 0.6890 0.0677 0.2509 0.079 Uiso 1 1 calc R
H21B H 0.6428 -0.0891 0.1798 0.079 Uiso 1 1 calc R
H21C H 0.6538 -0.1517 0.2728 0.079 Uiso 1 1 calc R
C22 C 0.53049(18) 0.2403(4) 0.16869(14) 0.0585(7) Uani 1 1 d .
H22A H 0.4706 0.2921 0.1650 0.088 Uiso 1 1 calc R
H22B H 0.5337 0.1915 0.1151 0.088 Uiso 1 1 calc R
H22C H 0.5736 0.3517 0.1870 0.088 Uiso 1 1 calc R
H10 H 0.6839(12) 0.383(3) 0.3111(11) 0.028(5) Uiso 1 1 d .
H1 H 0.2462(12) 0.358(3) 0.6084(11) 0.025(5) Uiso 1 1 d .

loop_
_atom_site_aniso_label
_atom_site_aniso_U_11
_atom_site_aniso_U_22
_atom_site_aniso_U_33
_atom_site_aniso_U_23
_atom_site_aniso_U_13
_atom_site_aniso_U_12
N1 0.0277(8) 0.0310(9) 0.0290(8) -0.0020(7) 0.0149(7) -0.0012(7)
N2 0.0295(8) 0.0292(9) 0.0289(8) -0.0060(7) 0.0140(7) -0.0045(7)
C1 0.0271(10) 0.0339(11) 0.0333(11) 0.0009(9) 0.0163(8) -0.0032(8)
C2 0.0273(9) 0.0286(10) 0.0295(10) 0.0017(8) 0.0115(8) -0.0003(8)
C3 0.0281(10) 0.0291(10) 0.0294(10) 0.0034(8) 0.0117(8) -0.0009(8)
C4 0.0261(10) 0.0285(10) 0.0256(9) 0.0019(8) 0.0078(8) -0.0010(8)
C5 0.0271(9) 0.0274(10) 0.0262(9) 0.0002(8) 0.0096(8) 0.0010(8)
C6 0.0236(9) 0.0259(9) 0.0280(9) 0.0005(8) 0.0090(7) 0.0002(8)
C7 0.0240(9) 0.0300(10) 0.0253(9) 0.0001(8) 0.0068(7) 0.0036(8)
C8 0.0275(10) 0.0303(10) 0.0286(10) -0.0021(8) 0.0114(8) 0.0008(8)
C9 0.0266(9) 0.0316(10) 0.0280(9) 0.0005(8) 0.0118(8) 0.0024(8)
C10 0.0299(10) 0.0336(11) 0.0331(11) -0.0020(9) 0.0167(8) 0.0004(8)
C11 0.0243(9) 0.0300(10) 0.0265(10) 0.0008(8) 0.0053(7) 0.0019(8)
C12 0.0291(10) 0.0340(11) 0.0349(11) 0.0019(9) 0.0113(8) -0.0025(9)
C13 0.0359(11) 0.0293(11) 0.0377(11) -0.0001(9) 0.0047(9) -0.0077(9)
C14 0.0395(12) 0.0304(11) 0.0351(11) -0.0073(9) 0.0065(9) 0.0021(9)
C15 0.0316(10) 0.0349(11) 0.0327(11) -0.0013(9) 0.0108(8) 0.0018(9)
C16 0.0258(10) 0.0291(10) 0.0250(9) -0.0003(8) 0.0049(7) 0.0000(8)
C17 0.0265(10) 0.0393(12) 0.0406(12) -0.0049(9) 0.0139(9) -0.0047(9)
C18 0.0307(11) 0.0523(14) 0.0459(13) 0.0024(11) 0.0092(9) 0.0016(10)
C19 0.0390(13) 0.0517(15) 0.0648(16) 0.0149(12) 0.0241(12) -0.0031(11)
C20 0.0387(12) 0.0401(12) 0.0315(11) -0.0063(9) 0.0167(9) -0.0066(9)
C21 0.0577(15) 0.0597(16) 0.0477(14) -0.0010(12) 0.0280(12) 0.0176(13)
C22 0.0715(17) 0.0739(18) 0.0335(12) 0.0090(12) 0.0199(12) 0.0181(15)

loop_
_atom_type_symbol
_atom_type_description
_atom_type_scat_dispersion_real
_atom_type_scat_dispersion_imag
_atom_type_scat_source
C C 0.0033 0.0016 'International Tables Vol C Tables 4.2.6.8 and 6.1.1.4'
H H 0.0000 0.0000 'International Tables Vol C Tables 4.2.6.8 and 6.1.1.4'
N N 0.0061 0.0033 'International Tables Vol C Tables 4.2.6.8 and 6.1.1.4'

loop_
_geom_angle_atom_site_label_1
_geom_angle_atom_site_label_2
_geom_angle_atom_site_label_3
_geom_angle
_geom_angle_site_symmetry_1
C5 N1 C2 107.73(15) .
C6 N2 C9 108.52(16) .
C6 N2 H2 125.7 .
C9 N2 H2 125.7 .
C10 C1 C2 131.29(18) 3_666
C10 C1 H1 114.9(11) 3_666
C2 C1 H1 113.6(11) .
N1 C2 C1 120.25(17) .
N1 C2 C3 108.80(15) .
C1 C2 C3 130.88(17) .
C4 C3 C2 106.21(16) .
C4 C3 C17 127.10(18) .
C2 C3 C17 126.13(17) .
C3 C4 C5 105.27(16) .
C3 C4 C11 137.49(17) .
C5 C4 C11 117.24(16) .
N1 C5 C6 125.67(17) .
N1 C5 C4 111.87(16) .
C6 C5 C4 121.80(17) .
N2 C6 C5 126.10(17) .
N2 C6 C7 111.32(16) .
C5 C6 C7 121.91(17) .
C8 C7 C6 105.55(16) .
C8 C7 C16 137.03(17) .
C6 C7 C16 117.42(16) .
C7 C8 C9 106.10(15) .
C7 C8 C20 127.54(17) .
C9 C8 C20 125.79(17) .
N2 C9 C10 120.40(17) .
N2 C9 C8 108.41(16) .
C10 C9 C8 131.18(17) .
C1 C10 C9 131.32(18) 3_666
C1 C10 H10 114.7(11) 3_666
C9 C10 H10 113.9(11) .
C12 C11 C16 118.13(17) .
C12 C11 C4 121.83(17) .
C16 C11 C4 119.83(17) .
C13 C12 C11 122.07(18) .
C13 C12 H12 119.0 .
C11 C12 H12 119.0 .
C12 C13 C14 119.22(19) .
C12 C13 H13 120.4 .
C14 C13 H13 120.4 .
C15 C14 C13 120.53(19) .
C15 C14 H14 119.7 .
C13 C14 H14 119.7 .
C14 C15 C16 121.91(18) .
C14 C15 H15 119.0 .
C16 C15 H15 119.0 .
C15 C16 C11 118.07(18) .
C15 C16 C7 122.21(17) .
C11 C16 C7 119.48(17) .
C3 C17 C19 113.89(17) .
C3 C17 C18 111.64(17) .
C19 C17 C18 111.27(17) .
C3 C17 H17 106.5 .
C19 C17 H17 106.5 .
C18 C17 H17 106.5 .
C17 C18 H18A 109.5 .
C17 C18 H18B 109.5 .
H18A C18 H18B 109.5 .
C17 C18 H18C 109.5 .
H18A C18 H18C 109.5 .
H18B C18 H18C 109.5 .
C17 C19 H19A 109.5 .
C17 C19 H19B 109.5 .
H19A C19 H19B 109.5 .
C17 C19 H19C 109.5 .
H19A C19 H19C 109.5 .
H19B C19 H19C 109.5 .
C8 C20 C21 114.60(18) .
C8 C20 C22 111.41(18) .
C21 C20 C22 111.45(18) .
C8 C20 H20 106.2 .
C21 C20 H20 106.2 .
C22 C20 H20 106.2 .
C20 C21 H21A 109.5 .
C20 C21 H21B 109.5 .
H21A C21 H21B 109.5 .
C20 C21 H21C 109.5 .
H21A C21 H21C 109.5 .
H21B C21 H21C 109.5 .
C20 C22 H22A 109.5 .
C20 C22 H22B 109.5 .
H22A C22 H22B 109.5 .
C20 C22 H22C 109.5 .
H22A C22 H22C 109.5 .
H22B C22 H22C 109.5 .

loop_
_geom_bond_atom_site_label_1
_geom_bond_atom_site_label_2
_geom_bond_distance
_geom_bond_site_symmetry_2
N1 C5 1.338(2) .
N1 C2 1.363(2) .
N2 C6 1.334(2) .
N2 C9 1.352(2) .
N2 H2 0.8700 .
C1 C10 1.395(3) 3_666
C1 C2 1.412(3) .
C1 H1 0.989(19) .
C2 C3 1.465(3) .
C3 C4 1.394(3) .
C3 C17 1.514(3) .
C4 C5 1.431(3) .
C4 C11 1.470(3) .
C5 C6 1.379(2) .
C6 C7 1.425(3) .
C7 C8 1.391(3) .
C7 C16 1.476(3) .
C8 C9 1.465(3) .
C8 C20 1.507(3) .
C9 C10 1.419(3) .
C10 C1 1.395(3) 3_666
C10 H10 1.012(19) .
C11 C12 1.408(3) .
C11 C16 1.429(3) .
C12 C13 1.373(3) .
C12 H12 0.9400 .
C13 C14 1.385(3) .
C13 H13 0.9400 .
C14 C15 1.369(3) .
C14 H14 0.9400 .
C15 C16 1.399(3) .
C15 H15 0.9400 .
C17 C19 1.515(3) .
C17 C18 1.539(3) .
C17 H17 0.9900 .
C18 H18A 0.9700 .
C18 H18B 0.9700 .
C18 H18C 0.9700 .
C19 H19A 0.9700 .
C19 H19B 0.9700 .
C19 H19C 0.9700 .
C20 C21 1.521(3) .
C20 C22 1.532(3) .
C20 H20 0.9900 .
C21 H21A 0.9700 .
C21 H21B 0.9700 .
C21 H21C 0.9700 .
C22 H22A 0.9700 .
C22 H22B 0.9700 .
C22 H22C 0.9700 .

loop_
_geom_torsion_atom_site_label_1
_geom_torsion_atom_site_label_2
_geom_torsion_atom_site_label_3
_geom_torsion_atom_site_label_4
_geom_torsion
_geom_torsion_site_symmetry_1
_geom_torsion_site_symmetry_4
C5 N1 C2 C1 176.54(17) . .
C5 N1 C2 C3 -0.7(2) . .
C10 C1 C2 N1 4.5(3) 3_666 .
C10 C1 C2 C3 -179.0(2) 3_666 .
N1 C2 C3 C4 2.7(2) . .
C1 C2 C3 C4 -174.1(2) . .
N1 C2 C3 C17 -169.12(18) . .
C1 C2 C3 C17 14.1(3) . .
C2 C3 C4 C5 -3.5(2) . .
C17 C3 C4 C5 168.25(18) . .
C2 C3 C4 C11 175.6(2) . .
C17 C3 C4 C11 -12.7(4) . .
C2 N1 C5 C6 169.11(18) . .
C2 N1 C5 C4 -1.6(2) . .
C3 C4 C5 N1 3.3(2) . .
C11 C4 C5 N1 -175.96(16) . .
C3 C4 C5 C6 -167.82(17) . .
C11 C4 C5 C6 12.9(3) . .
C9 N2 C6 C5 -169.00(18) . .
C9 N2 C6 C7 1.6(2) . .
N1 C5 C6 N2 -1.0(3) . .
C4 C5 C6 N2 168.90(17) . .
N1 C5 C6 C7 -170.69(18) . .
C4 C5 C6 C7 -0.8(3) . .
N2 C6 C7 C8 -3.1(2) . .
C5 C6 C7 C8 167.98(17) . .
N2 C6 C7 C16 177.05(16) . .
C5 C6 C7 C16 -11.9(3) . .
C6 C7 C8 C9 3.2(2) . .
C16 C7 C8 C9 -177.0(2) . .
C6 C7 C8 C20 -168.41(19) . .
C16 C7 C8 C20 11.4(4) . .
C6 N2 C9 C10 -178.43(17) . .
C6 N2 C9 C8 0.5(2) . .
C7 C8 C9 N2 -2.4(2) . .
C20 C8 C9 N2 169.41(18) . .
C7 C8 C9 C10 176.4(2) . .
C20 C8 C9 C10 -11.9(3) . .
N2 C9 C10 C1 -1.0(3) . 3_666
C8 C9 C10 C1 -179.6(2) . 3_666
C3 C4 C11 C12 -16.5(3) . .
C5 C4 C11 C12 162.48(17) . .
C3 C4 C11 C16 169.0(2) . .
C5 C4 C11 C16 -12.0(3) . .
C16 C11 C12 C13 -2.0(3) . .
C4 C11 C12 C13 -176.57(18) . .
C11 C12 C13 C14 2.6(3) . .
C12 C13 C14 C15 -0.7(3) . .
C13 C14 C15 C16 -1.8(3) . .
C14 C15 C16 C11 2.4(3) . .
C14 C15 C16 C7 176.74(18) . .
C12 C11 C16 C15 -0.6(3) . .
C4 C11 C16 C15 174.16(17) . .
C12 C11 C16 C7 -175.01(17) . .
C4 C11 C16 C7 -0.3(3) . .
C8 C7 C16 C15 18.1(3) . .
C6 C7 C16 C15 -162.07(18) . .
C8 C7 C16 C11 -167.6(2) . .
C6 C7 C16 C11 12.2(3) . .
C4 C3 C17 C19 112.7(2) . .
C2 C3 C17 C19 -77.2(3) . .
C4 C3 C17 C18 -120.3(2) . .
C2 C3 C17 C18 49.9(3) . .
C7 C8 C20 C21 -119.0(2) . .
C9 C8 C20 C21 70.9(3) . .
C7 C8 C20 C22 113.3(2) . .
C9 C8 C20 C22 -56.8(3) . .
